data_1541967
loop_
_publ_author_name
'Gagulin, V.V.'
'Fadeeva, N.V.'
'Mitrofanov, K.P.'
'Belous, A.G.'
'Venevtsev, Yu.N.'
'Titov, A.V.'
'Solov'ev, S.P.'
'Plotnikova, M.V.'

_publ_section_title
;
 New seignette-magnets with hexagonal barium titanate structure
;
_journal_name_full 'Physica Status Solidi, Sectio A: Applied Research'
_journal_page_first 183
_journal_page_last 189
_journal_volume 48
_journal_year 1978
_chemical_formula_sum 'Ba3 Fe2 O9 W'
_chemical_name_systematic 'Ba3 Fe2 W O9'
_space_group_IT_number 182
_symmetry_space_group_name_Hall 'P 6c 2c'
_symmetry_space_group_name_H-M 'P 63 2 2'
_cell_angle_alpha 90
_cell_angle_beta 90
_cell_angle_gamma 120
_cell_formula_units_Z 2
_cell_length_a 5.74
_cell_length_b 5.74
_cell_length_c 14.08
_cell_volume 401.751
_citation_journal_id_ASTM PSSABA
_cod_data_source_file Gagulin_PSSABA_1978_1420.cif
_cod_data_source_block Ba3Fe2O9W1
_cod_original_cell_volume 401.7511
_cod_original_formula_sum 'Ba3 Fe2 O9 W1'
_cod_database_code 1541967

loop_
_symmetry_equiv_pos_as_xyz
x,y,z
x-y,x,z+1/2
-y,x-y,z
-x,-y,z+1/2
-x+y,-x,z
y,-x+y,z+1/2
-y,-x,-z+1/2
x-y,-y,-z
x,x-y,-z+1/2
y,x,-z
-x+y,y,-z+1/2
-x,-x+y,-z

loop_
_atom_site_label
_atom_site_type_symbol
_atom_site_fract_x
_atom_site_fract_y
_atom_site_fract_z
_atom_site_occupancy
_atom_site_U_iso_or_equiv
O2 O-2 0.846 0.657 0.082 1 0.0
Ba1 Ba+2 0 0 0.25 1 0.0
O1 O-2 0.514 0.028 0.25 1 0.0
Fe1 Fe+3 0 0 0 1 0.0
Fe2 Fe+3 0.3333 0.6667 0.852 0.5 0.0
W1 W+6 0.3333 0.6667 0.852 0.5 0.0
Ba2 Ba+2 0.3333 0.6667 0.092 1 0.0
